data_7050533
loop_
_publ_author_name
'Horikoshi, Ryo'
'Ueda, Mikio'
'Mochida, Tomoyuki'

_publ_section_title
;
 Side-chain coordination polymers containing redox-active pendants:
 complexation of ferrocene-based bidentate ligands with M(hfac)2
 (hfac?=?1,1,1,5,5,5-hexafluoroacetylacetonate, M?=?Mn, Ni, Cu, Zn) and
 CuX (X?=?I, Br)
;
_journal_issue 6
_journal_name_full 'New Journal of Chemistry'
_journal_page_first 933
_journal_paper_doi 10.1039/b212518h
_journal_volume 27
_journal_year 2003
_chemical_formula_moiety 'C14 H12 Cu Fe I N2 '
_chemical_formula_sum 'C14 H12 Cu Fe I N2'
_chemical_formula_weight 454.56
_space_group_IT_number 14
_symmetry_cell_setting monoclinic
_symmetry_Int_Tables_number 14
_symmetry_space_group_name_Hall '-P 2ybc'
_symmetry_space_group_name_H-M 'P 1 21/c 1'
_audit_creation_date 'Sat Jun 29 15:03:17 2002'
_audit_creation_method 'by teXsan'
_cell_angle_alpha 90
_cell_angle_beta 112.54(1)
_cell_angle_gamma 90
_cell_formula_units_Z 4
_cell_length_a 12.515(2)
_cell_length_b 9.537(2)
_cell_length_c 12.683(2)
_cell_measurement_reflns_used 25
_cell_measurement_temperature 296.2
_cell_measurement_theta_max 15.0
_cell_measurement_theta_min 14.7
_cell_volume 1398.2(4)
_computing_cell_refinement 'MSC/AFC Diffractometer Control'
_computing_data_collection 'MSC/AFC Diffractometer Control'
_computing_data_reduction 'teXsan Ver. 1.11'
_computing_publication_material 'teXsan Ver. 1.11'
_computing_structure_refinement 'teXsan Ver. 1.10'
_computing_structure_solution SIR92
_diffrn_measured_fraction_theta_full 0.9997
_diffrn_measured_fraction_theta_max 0.9997
_diffrn_measurement_device_type 'Rigaku AFC5S'
_diffrn_measurement_method \w-2\q
_diffrn_radiation_type 'Mo K\a'
_diffrn_radiation_wavelength 0.7107
_diffrn_reflns_av_R_equivalents 0.014
_diffrn_reflns_limit_h_max 16
_diffrn_reflns_limit_h_min 0
_diffrn_reflns_limit_k_max 12
_diffrn_reflns_limit_k_min 0
_diffrn_reflns_limit_l_max 15
_diffrn_reflns_limit_l_min -16
_diffrn_reflns_number 3559
_diffrn_reflns_theta_full 27.49
_diffrn_reflns_theta_max 27.49
_diffrn_standards_decay_% 0.24
_diffrn_standards_interval_count 300
_diffrn_standards_number 3
_exptl_absorpt_coefficient_mu 4.751
_exptl_absorpt_correction_T_max 0.997
_exptl_absorpt_correction_T_min 0.482
_exptl_absorpt_correction_type psi-scan
_exptl_absorpt_process_details '(North, Phillips & Mathews, 1968)'
_exptl_crystal_colour ogange
_exptl_crystal_density_diffrn 2.159
_exptl_crystal_density_method 'not measured'
_exptl_crystal_description prismatic
_exptl_crystal_size_max 0.800
_exptl_crystal_size_mid 0.500
_exptl_crystal_size_min 0.300
_refine_diff_density_max 0.52
_refine_diff_density_min -1.25
_refine_ls_extinction_method none
_refine_ls_goodness_of_fit_ref 1.024
_refine_ls_hydrogen_treatment noref
_refine_ls_number_parameters 172
_refine_ls_number_reflns 2684
_refine_ls_R_factor_gt 0.0335
_refine_ls_shift/su_max 0.0029
_refine_ls_structure_factor_coef Fsqd
_refine_ls_weighting_details 'w = 1/[\s^2^(Fo^2^) + (0.07500(Max(Fo^2^,0) + 2Fc^2^)/3)^2^]'
_refine_ls_weighting_scheme calc
_refine_ls_wR_factor_ref 0.0974
_reflns_number_gt 2684
_reflns_number_total 3213
_reflns_threshold_expression F^2^>2.0\s(F^2^)
_cod_data_source_file b212518h.txt
_cod_data_source_block compound_2a
_cod_original_cell_volume 1398.1(4)
_cod_original_formula_sum 'C14 H12 Cu Fe I N2 '
_cod_database_code 7050533

loop_
_symmetry_equiv_pos_as_xyz
x,y,z
-x,1/2+y,1/2-z
-x,-y,-z
x,1/2-y,1/2+z

loop_
_atom_site_label
_atom_site_type_symbol
_atom_site_fract_x
_atom_site_fract_y
_atom_site_fract_z
_atom_site_U_iso_or_equiv
_atom_site_adp_type
_atom_site_occupancy
_atom_site_calc_flag
_atom_site_refinement_flags
_atom_site_disorder_assembly
_atom_site_disorder_group
I I 0.33036(3) 0.09643(3) 0.96511(2) 0.03910(9) Uani 1.00 d . . .
Cu Cu 0.49589(5) 0.05368(6) 0.89015(5) 0.0350(1) Uani 1.00 d . . .
Fe Fe 0.13655(5) -0.03135(6) 0.30312(5) 0.0280(1) Uani 1.00 d . . .
N(1) N 0.4252(3) -0.0562(3) 0.7373(3) 0.0304(9) Uani 1.00 d . . .
N(2) N 0.4292(3) -0.2592(4) 0.6313(3) 0.0297(8) Uani 1.00 d . . .
C(1) C 0.3235(4) -0.0192(4) 0.6565(3) 0.0301(10) Uani 1.00 d . . .
C(2) C 0.2702(4) -0.0990(4) 0.5577(3) 0.0256(9) Uani 1.00 d . . .
C(3) C 0.3285(4) -0.2211(4) 0.5506(3) 0.0307(10) Uani 1.00 d . . .
C(4) C 0.4734(4) -0.1737(4) 0.7222(3) 0.0285(9) Uani 1.00 d . . .
C(5) C 0.1588(4) -0.0632(4) 0.4681(3) 0.0266(9) Uani 1.00 d . . .
C(6) C 0.1112(4) 0.0733(4) 0.4336(4) 0.033(1) Uani 1.00 d . . .
C(7) C 0.0039(4) 0.0550(5) 0.3387(4) 0.040(1) Uani 1.00 d . . .
C(8) C -0.0151(4) -0.0902(5) 0.3156(4) 0.040(1) Uani 1.00 d . . .
C(9) C 0.0793(4) -0.1642(4) 0.3957(4) 0.033(1) Uani 1.00 d . . .
C(10) C 0.2981(5) -0.0278(9) 0.2999(5) 0.067(2) Uani 1.00 d . . .
C(11) C 0.2355(6) 0.0907(6) 0.2435(6) 0.059(2) Uani 1.00 d . . .
C(12) C 0.1351(6) 0.0449(7) 0.1519(4) 0.055(2) Uani 1.00 d . . .
C(13) C 0.1382(7) -0.1021(6) 0.1520(5) 0.057(2) Uani 1.00 d . . .
C(14) C 0.2367(6) -0.1448(7) 0.2415(6) 0.060(2) Uani 1.00 d . . .
H(1) H 0.2865 0.0638 0.6666 0.0760 Uiso 1.00 calc . . .
H(2) H 0.2949 -0.2796 0.4856 0.0760 Uiso 1.00 calc . . .
H(3) H 0.5451 -0.2000 0.7800 0.0760 Uiso 1.00 calc . . .
H(4) H 0.1451 0.1599 0.4665 0.0760 Uiso 1.00 calc . . .
H(5) H -0.0457 0.1280 0.2968 0.0760 Uiso 1.00 calc . . .
H(6) H -0.0799 -0.1307 0.2566 0.0760 Uiso 1.00 calc . . .
H(7) H 0.0888 -0.2631 0.4002 0.0760 Uiso 1.00 calc . . .
H(8) H 0.3693 -0.0278 0.3639 0.0760 Uiso 1.00 calc . . .
H(9) H 0.2563 0.1858 0.2638 0.0760 Uiso 1.00 calc . . .
H(10) H 0.0774 0.1030 0.0997 0.0760 Uiso 1.00 calc . . .
H(11) H 0.0820 -0.1618 0.0995 0.0760 Uiso 1.00 calc . . .
H(12) H 0.2593 -0.2397 0.2607 0.0760 Uiso 1.00 calc . . .

loop_
_atom_site_aniso_label
_atom_site_aniso_U_11
_atom_site_aniso_U_22
_atom_site_aniso_U_33
_atom_site_aniso_U_12
_atom_site_aniso_U_13
_atom_site_aniso_U_23
I 0.0355(2) 0.0463(2) 0.0344(2) 0.0126(1) 0.0122(1) 0.0109(1)
Cu 0.0352(3) 0.0321(3) 0.0318(3) -0.0046(2) 0.0063(2) -0.0037(2)
Fe 0.0299(3) 0.0315(3) 0.0227(3) 0.0031(2) 0.0102(2) 0.0001(2)
N(1) 0.034(2) 0.026(2) 0.027(2) -0.001(1) 0.007(2) -0.004(1)
N(2) 0.032(2) 0.030(2) 0.024(2) 0.004(1) 0.008(1) 0.001(1)
C(1) 0.033(2) 0.028(2) 0.027(2) -0.001(2) 0.009(2) -0.004(1)
C(2) 0.030(2) 0.025(2) 0.021(2) 0.001(2) 0.009(2) 0.003(1)
C(3) 0.035(2) 0.033(2) 0.017(2) 0.002(2) 0.002(2) -0.003(1)
C(4) 0.025(2) 0.036(2) 0.022(2) 0.001(2) 0.005(2) -0.001(2)
C(5) 0.030(2) 0.029(2) 0.020(2) 0.001(2) 0.008(2) -0.001(1)
C(6) 0.037(2) 0.034(2) 0.031(2) 0.006(2) 0.016(2) -0.002(2)
C(7) 0.032(2) 0.054(3) 0.031(2) 0.015(2) 0.008(2) 0.012(2)
C(8) 0.028(2) 0.058(3) 0.029(2) -0.004(2) 0.004(2) 0.004(2)
C(9) 0.030(2) 0.035(2) 0.031(2) -0.005(2) 0.009(2) 0.000(2)
C(10) 0.037(3) 0.126(6) 0.048(3) 0.001(4) 0.027(3) 0.002(4)
C(11) 0.087(5) 0.051(3) 0.066(4) -0.024(3) 0.058(4) -0.014(3)
C(12) 0.068(4) 0.070(4) 0.035(3) 0.017(3) 0.029(3) 0.019(2)
C(13) 0.083(5) 0.062(4) 0.034(3) -0.008(3) 0.030(3) -0.010(2)
C(14) 0.076(4) 0.060(3) 0.065(4) 0.030(3) 0.051(4) 0.011(3)

loop_
_atom_type_symbol
_atom_type_description
_atom_type_scat_dispersion_real
_atom_type_scat_dispersion_imag
_atom_type_scat_source
C C 0.003 0.002
;International Tables for Crystallography
(1992, Vol. C, Tables 4.2.6.8 and 6.1.1.1)
;
H H 0.000 0.000
;International Tables for Crystallography
(1992, Vol. C, Table 6.1.1.2)
;
N N 0.006 0.003
;International Tables for Crystallography
(1992, Vol. C, Tables 4.2.6.8 and 6.1.1.1)
;
Fe Fe 0.346 0.844
;International Tables for Crystallography
(1992, Vol. C, Tables 4.2.6.8 and 6.1.1.1)
;
Cu Cu 0.320 1.265
;International Tables for Crystallography
(1992, Vol. C, Tables 4.2.6.8 and 6.1.1.1)
;
I I -0.474 1.812
;International Tables for Crystallography
(1992, Vol. C, Tables 4.2.6.8 and 6.1.1.1)
;

loop_
_geom_angle_atom_site_label_1
_geom_angle_atom_site_label_2
_geom_angle_atom_site_label_3
_geom_angle
_geom_angle_site_symmetry_1
_geom_angle_site_symmetry_2
_geom_angle_site_symmetry_3
_geom_angle_publ_flag
Cu I Cu 67.44(2) . 3_657 0_555 yes
I Cu I 112.56(2) . 3_657 0_555 yes
I Cu N(1) 107.7(1) . . 0_555 yes
I Cu N(2) 111.9(1) . 2_656 0_555 yes
I Cu N(1) 108.36(10) 3_657 . 0_555 yes
I Cu N(2) 105.14(10) 3_657 2_656 0_555 yes
N(1) Cu N(2) 111.3(1) . 2_656 0_555 yes
C(5) Fe C(6) 41.0(2) . . 0_555 yes
C(5) Fe C(7) 68.6(2) . . 0_555 yes
C(5) Fe C(8) 69.0(2) . . 0_555 yes
C(5) Fe C(9) 41.4(2) . . 0_555 yes
C(5) Fe C(10) 106.2(2) . . 0_555 yes
C(5) Fe C(11) 127.2(2) . . 0_555 yes
C(5) Fe C(12) 166.1(2) . . 0_555 yes
C(5) Fe C(13) 151.0(2) . . 0_555 yes
C(5) Fe C(14) 117.3(2) . . 0_555 yes
C(6) Fe C(7) 40.7(2) . . 0_555 yes
C(6) Fe C(8) 68.7(2) . . 0_555 yes
C(6) Fe C(9) 69.0(2) . . 0_555 yes
C(6) Fe C(10) 117.9(2) . . 0_555 yes
C(6) Fe C(11) 108.9(2) . . 0_555 yes
C(6) Fe C(12) 129.3(2) . . 0_555 yes
C(6) Fe C(13) 167.4(2) . . 0_555 yes
C(6) Fe C(14) 151.4(2) . . 0_555 yes
C(7) Fe C(8) 40.5(2) . . 0_555 yes
C(7) Fe C(9) 68.3(2) . . 0_555 yes
C(7) Fe C(10) 152.9(3) . . 0_555 yes
C(7) Fe C(11) 120.6(2) . . 0_555 yes
C(7) Fe C(12) 110.3(2) . . 0_555 yes
C(7) Fe C(13) 129.8(2) . . 0_555 yes
C(7) Fe C(14) 166.3(3) . . 0_555 yes
C(8) Fe C(9) 40.6(2) . . 0_555 yes
C(8) Fe C(10) 164.7(3) . . 0_555 yes
C(8) Fe C(11) 153.9(3) . . 0_555 yes
C(8) Fe C(12) 119.7(2) . . 0_555 yes
C(8) Fe C(13) 109.1(2) . . 0_555 yes
C(8) Fe C(14) 127.9(3) . . 0_555 yes
C(9) Fe C(10) 126.4(3) . . 0_555 yes
C(9) Fe C(11) 164.8(3) . . 0_555 yes
C(9) Fe C(12) 152.1(2) . . 0_555 yes
C(9) Fe C(13) 117.9(2) . . 0_555 yes
C(9) Fe C(14) 107.3(2) . . 0_555 yes
C(10) Fe C(11) 40.3(3) . . 0_555 yes
C(10) Fe C(12) 68.1(3) . . 0_555 yes
C(10) Fe C(13) 67.6(3) . . 0_555 yes
C(10) Fe C(14) 40.2(3) . . 0_555 yes
C(11) Fe C(12) 40.5(3) . . 0_555 yes
C(11) Fe C(13) 67.4(2) . . 0_555 yes
C(11) Fe C(14) 67.0(2) . . 0_555 yes
C(12) Fe C(13) 40.2(2) . . 0_555 yes
C(12) Fe C(14) 67.2(2) . . 0_555 yes
C(13) Fe C(14) 39.6(3) . . 0_555 yes
Cu N(1) C(1) 121.3(3) . . 0_555 yes
Cu N(1) C(4) 120.5(3) . . 0_555 yes
C(1) N(1) C(4) 117.8(3) . . 0_555 yes
Cu N(2) C(3) 118.3(3) 2_646 . 0_555 yes
Cu N(2) C(4) 125.0(3) 2_646 . 0_555 yes
C(3) N(2) C(4) 116.7(3) . . 0_555 yes
N(1) C(1) C(2) 121.9(4) . . 0_555 yes
C(1) C(2) C(3) 115.5(4) . . 0_555 yes
C(1) C(2) C(5) 123.7(4) . . 0_555 yes
C(3) C(2) C(5) 120.8(3) . . 0_555 yes
N(2) C(3) C(2) 122.8(4) . . 0_555 yes
N(1) C(4) N(2) 125.3(4) . . 0_555 yes
Fe C(5) C(2) 123.4(3) . . 0_555 yes
Fe C(5) C(6) 70.8(2) . . 0_555 yes
Fe C(5) C(9) 69.7(2) . . 0_555 yes
C(2) C(5) C(6) 127.8(4) . . 0_555 yes
C(2) C(5) C(9) 124.1(4) . . 0_555 yes
C(6) C(5) C(9) 108.0(4) . . 0_555 yes
Fe C(6) C(5) 68.3(2) . . 0_555 yes
Fe C(6) C(7) 69.4(3) . . 0_555 yes
C(5) C(6) C(7) 107.1(4) . . 0_555 yes
Fe C(7) C(6) 69.9(3) . . 0_555 yes
Fe C(7) C(8) 69.4(3) . . 0_555 yes
C(6) C(7) C(8) 108.8(4) . . 0_555 yes
Fe C(8) C(7) 70.1(3) . . 0_555 yes
Fe C(8) C(9) 69.4(3) . . 0_555 yes
C(7) C(8) C(9) 108.1(4) . . 0_555 yes
Fe C(9) C(5) 68.9(2) . . 0_555 yes
Fe C(9) C(8) 70.0(3) . . 0_555 yes
C(5) C(9) C(8) 107.9(4) . . 0_555 yes
Fe C(10) C(11) 70.1(3) . . 0_555 yes
Fe C(10) C(14) 69.4(3) . . 0_555 yes
C(11) C(10) C(14) 106.7(5) . . 0_555 yes
Fe C(11) C(10) 69.6(3) . . 0_555 yes
Fe C(11) C(12) 69.8(3) . . 0_555 yes
C(10) C(11) C(12) 108.4(5) . . 0_555 yes
Fe C(12) C(11) 69.8(3) . . 0_555 yes
Fe C(12) C(13) 69.7(3) . . 0_555 yes
C(11) C(12) C(13) 107.0(5) . . 0_555 yes
Fe C(13) C(12) 70.1(3) . . 0_555 yes
Fe C(13) C(14) 69.7(3) . . 0_555 yes
C(12) C(13) C(14) 108.2(6) . . 0_555 yes
Fe C(14) C(10) 70.4(3) . . 0_555 yes
Fe C(14) C(13) 70.7(3) . . 0_555 yes
C(10) C(14) C(13) 109.7(6) . . 0_555 yes

loop_
_geom_bond_atom_site_label_1
_geom_bond_atom_site_label_2
_geom_bond_distance
_geom_bond_site_symmetry_1
_geom_bond_site_symmetry_2
_geom_bond_publ_flag
I Cu 2.6213(7) . . yes
I Cu 2.6621(6) . 3_657 yes
Cu N(1) 2.079(3) . . yes
Cu N(2) 2.082(3) . 2_656 yes
Fe C(5) 2.025(4) . . yes
Fe C(6) 2.059(4) . . yes
Fe C(7) 2.052(5) . . yes
Fe C(8) 2.043(5) . . yes
Fe C(9) 2.035(4) . . yes
Fe C(10) 2.038(6) . . yes
Fe C(11) 2.045(5) . . yes
Fe C(12) 2.045(5) . . yes
Fe C(13) 2.039(5) . . yes
Fe C(14) 2.026(5) . . yes
N(1) C(1) 1.339(5) . . yes
N(1) C(4) 1.321(5) . . yes
N(2) C(3) 1.333(5) . . yes
N(2) C(4) 1.346(5) . . yes
C(1) C(2) 1.399(5) . . yes
C(2) C(3) 1.395(6) . . yes
C(2) C(5) 1.461(5) . . yes
C(5) C(6) 1.429(6) . . yes
C(5) C(9) 1.435(6) . . yes
C(6) C(7) 1.429(6) . . yes
C(7) C(8) 1.416(7) . . yes
C(8) C(9) 1.416(6) . . yes
C(10) C(11) 1.405(10) . . yes
C(10) C(14) 1.40(1) . . yes
C(11) C(12) 1.414(9) . . yes
C(12) C(13) 1.403(8) . . yes
C(13) C(14) 1.378(9) . . yes

loop_
_geom_contact_atom_site_label_1
_geom_contact_atom_site_label_2
_geom_contact_distance
_geom_contact_site_symmetry_1
_geom_contact_site_symmetry_2
_geom_contact_publ_flag
I Cu 2.6213(7) . . ?
I Cu 2.6621(6) . 3_657 ?
N(2) C(14) 3.343(6) . 4_545 ?
C(2) C(14) 3.511(7) . 4_545 ?
C(3) C(14) 3.309(7) . 4_545 ?
C(3) C(13) 3.539(8) . 4_545 ?
C(4) C(14) 3.520(7) . 4_545 ?
C(4) C(10) 3.544(8) . 3_656 ?
C(4) C(11) 3.587(8) . 3_656 ?

loop_
_geom_torsion_atom_site_label_1
_geom_torsion_atom_site_label_2
_geom_torsion_atom_site_label_3
_geom_torsion_atom_site_label_4
_geom_torsion
_geom_torsion_site_symmetry_1
_geom_torsion_site_symmetry_2
_geom_torsion_site_symmetry_3
_geom_torsion_site_symmetry_4
_geom_torsion_publ_flag
I Cu I Cu 0.0 0_555 9_1 5_555 55_5 yes
I Cu N(1) C(1) 45.3(4) 0_555 9_1 5_555 55_5 yes
I Cu N(1) C(4) -127.5(3) 0_555 9_1 5_555 55_5 yes
I Cu I Cu 0.0 0_555 9_1 5_555 55_5 yes
Cu I Cu I 0.0000(1) 0_555 9_1 5_555 55_5 yes
Cu I Cu N(1) 118.9(1) 0_555 9_1 5_555 55_5 yes
Cu I Cu I 0.0 0_555 9_1 5_555 55_5 yes
Cu I Cu N(1) -119.4(1) 0_555 9_1 5_555 55_5 yes
Cu N(1) C(1) C(2) -174.4(3) 0_555 9_1 5_555 55_5 yes
Cu N(1) C(4) N(2) 173.6(3) 0_555 9_1 5_555 55_5 yes
Fe C(5) C(2) C(1) 122.0(4) 0_555 9_1 5_555 55_5 yes
Fe C(5) C(2) C(3) -60.4(5) 0_555 9_1 5_555 55_5 yes
Fe C(5) C(6) C(7) 58.8(3) 0_555 9_1 5_555 55_5 yes
Fe C(5) C(9) C(8) -59.3(3) 0_555 9_1 5_555 55_5 yes
Fe C(6) C(5) C(2) 117.9(4) 0_555 9_1 5_555 55_5 yes
Fe C(6) C(5) C(9) -60.0(3) 0_555 9_1 5_555 55_5 yes
Fe C(6) C(7) C(8) 58.7(4) 0_555 9_1 5_555 55_5 yes
Fe C(7) C(6) C(5) -58.0(3) 0_555 9_1 5_555 55_5 yes
Fe C(7) C(8) C(9) 59.2(3) 0_555 9_1 5_555 55_5 yes
Fe C(8) C(7) C(6) -59.0(3) 0_555 9_1 5_555 55_5 yes
Fe C(8) C(9) C(5) 58.7(3) 0_555 9_1 5_555 55_5 yes
Fe C(9) C(5) C(2) -117.3(4) 0_555 9_1 5_555 55_5 yes
Fe C(9) C(5) C(6) 60.7(3) 0_555 9_1 5_555 55_5 yes
Fe C(9) C(8) C(7) -59.6(4) 0_555 9_1 5_555 55_5 yes
Fe C(10) C(11) C(12) -59.2(4) 0_555 9_1 5_555 55_5 yes
Fe C(10) C(14) C(13) 60.0(4) 0_555 9_1 5_555 55_5 yes
Fe C(11) C(10) C(14) 60.1(4) 0_555 9_1 5_555 55_5 yes
Fe C(11) C(12) C(13) -60.0(4) 0_555 9_1 5_555 55_5 yes
Fe C(12) C(11) C(10) 59.1(4) 0_555 9_1 5_555 55_5 yes
Fe C(12) C(13) C(14) -59.5(4) 0_555 9_1 5_555 55_5 yes
Fe C(13) C(12) C(11) 60.1(4) 0_555 9_1 5_555 55_5 yes
Fe C(13) C(14) C(10) -59.8(4) 0_555 9_1 5_555 55_5 yes
Fe C(14) C(10) C(11) -60.6(4) 0_555 9_1 5_555 55_5 yes
Fe C(14) C(13) C(12) 59.8(4) 0_555 9_1 5_555 55_5 yes
N(1) C(1) C(2) C(3) 1.6(6) 0_555 9_1 5_555 55_5 yes
N(1) C(1) C(2) C(5) 179.3(4) 0_555 9_1 5_555 55_5 yes
N(1) C(4) N(2) C(3) 0.1(6) 0_555 9_1 5_555 55_5 yes
N(2) C(3) C(2) C(1) -0.9(6) 0_555 9_1 5_555 55_5 yes
N(2) C(3) C(2) C(5) -178.7(4) 0_555 9_1 5_555 55_5 yes
N(2) C(4) N(1) C(1) 0.6(7) 0_555 9_1 5_555 55_5 yes
C(1) C(2) C(5) C(6) 31.3(7) 0_555 9_1 5_555 55_5 yes
C(1) C(2) C(5) C(9) -151.1(4) 0_555 9_1 5_555 55_5 yes
C(2) C(1) N(1) C(4) -1.5(6) 0_555 9_1 5_555 55_5 yes
C(2) C(3) N(2) C(4) 0.1(6) 0_555 9_1 5_555 55_5 yes
C(2) C(5) Fe C(6) -123.2(4) 0_555 9_1 5_555 55_5 yes
C(2) C(5) Fe C(7) -160.9(4) 0_555 9_1 5_555 55_5 yes
C(2) C(5) Fe C(8) 155.6(4) 0_555 9_1 5_555 55_5 yes
C(2) C(5) Fe C(9) 118.2(4) 0_555 9_1 5_555 55_5 yes
C(2) C(5) Fe C(10) -9.0(4) 0_555 9_1 5_555 55_5 yes
C(2) C(5) Fe C(11) -48.0(4) 0_555 9_1 5_555 55_5 yes
C(2) C(5) Fe C(12) -72.8(10) 0_555 9_1 5_555 55_5 yes
C(2) C(5) Fe C(13) 63.9(6) 0_555 9_1 5_555 55_5 yes
C(2) C(5) Fe C(14) 32.8(4) 0_555 9_1 5_555 55_5 yes
C(2) C(5) C(6) C(7) 176.6(4) 0_555 9_1 5_555 55_5 yes
C(2) C(5) C(9) C(8) -176.6(4) 0_555 9_1 5_555 55_5 yes
C(3) C(2) C(5) C(6) -151.1(4) 0_555 9_1 5_555 55_5 yes
C(3) C(2) C(5) C(9) 26.5(6) 0_555 9_1 5_555 55_5 yes
C(5) Fe C(6) C(7) -119.2(4) 0_555 9_1 5_555 55_5 yes
C(5) Fe C(7) C(6) 37.9(3) 0_555 9_1 5_555 55_5 yes
C(5) Fe C(7) C(8) -82.4(3) 0_555 9_1 5_555 55_5 yes
C(5) Fe C(8) C(7) 81.2(3) 0_555 9_1 5_555 55_5 yes
C(5) Fe C(8) C(9) -38.1(2) 0_555 9_1 5_555 55_5 yes
C(5) Fe C(9) C(8) 119.4(4) 0_555 9_1 5_555 55_5 yes
C(5) Fe C(10) C(11) -129.2(3) 0_555 9_1 5_555 55_5 yes
C(5) Fe C(10) C(14) 113.3(4) 0_555 9_1 5_555 55_5 yes
C(5) Fe C(11) C(10) 69.2(4) 0_555 9_1 5_555 55_5 yes
C(5) Fe C(11) C(12) -171.1(3) 0_555 9_1 5_555 55_5 yes
C(5) Fe C(12) C(11) 30(1) 0_555 9_1 5_555 55_5 yes
C(5) Fe C(12) C(13) 148.9(8) 0_555 9_1 5_555 55_5 yes
C(5) Fe C(13) C(12) -165.2(4) 0_555 9_1 5_555 55_5 yes
C(5) Fe C(13) C(14) -46.0(6) 0_555 9_1 5_555 55_5 yes
C(5) Fe C(14) C(10) -82.8(4) 0_555 9_1 5_555 55_5 yes
C(5) Fe C(14) C(13) 156.9(3) 0_555 9_1 5_555 55_5 yes
C(5) C(6) Fe C(7) 119.2(4) 0_555 9_1 5_555 55_5 yes
C(5) C(6) Fe C(8) 82.2(3) 0_555 9_1 5_555 55_5 yes
C(5) C(6) Fe C(9) 38.5(2) 0_555 9_1 5_555 55_5 yes
C(5) C(6) Fe C(10) -82.6(4) 0_555 9_1 5_555 55_5 yes
C(5) C(6) Fe C(11) -125.5(3) 0_555 9_1 5_555 55_5 yes
C(5) C(6) Fe C(12) -166.2(3) 0_555 9_1 5_555 55_5 yes
C(5) C(6) Fe C(13) 164.1(10) 0_555 9_1 5_555 55_5 yes
C(5) C(6) Fe C(14) -49.2(6) 0_555 9_1 5_555 55_5 yes
C(5) C(6) C(7) C(8) 0.6(5) 0_555 9_1 5_555 55_5 yes
C(5) C(9) Fe C(6) -38.1(2) 0_555 9_1 5_555 55_5 yes
C(5) C(9) Fe C(7) -81.9(3) 0_555 9_1 5_555 55_5 yes
C(5) C(9) Fe C(8) -119.4(4) 0_555 9_1 5_555 55_5 yes
C(5) C(9) Fe C(10) 71.8(4) 0_555 9_1 5_555 55_5 yes
C(5) C(9) Fe C(11) 46.6(8) 0_555 9_1 5_555 55_5 yes
C(5) C(9) Fe C(12) -174.4(4) 0_555 9_1 5_555 55_5 yes
C(5) C(9) Fe C(13) 153.5(3) 0_555 9_1 5_555 55_5 yes
C(5) C(9) Fe C(14) 111.9(3) 0_555 9_1 5_555 55_5 yes
C(5) C(9) C(8) C(7) -1.0(5) 0_555 9_1 5_555 55_5 yes
C(6) Fe C(5) C(9) 118.6(4) 0_555 9_1 5_555 55_5 yes
C(6) Fe C(7) C(8) -120.3(4) 0_555 9_1 5_555 55_5 yes
C(6) Fe C(8) C(7) 37.2(3) 0_555 9_1 5_555 55_5 yes
C(6) Fe C(8) C(9) -82.1(3) 0_555 9_1 5_555 55_5 yes
C(6) Fe C(9) C(8) 81.4(3) 0_555 9_1 5_555 55_5 yes
C(6) Fe C(10) C(11) -86.6(4) 0_555 9_1 5_555 55_5 yes
C(6) Fe C(10) C(14) 155.9(3) 0_555 9_1 5_555 55_5 yes
C(6) Fe C(11) C(10) 111.2(4) 0_555 9_1 5_555 55_5 yes
C(6) Fe C(11) C(12) -129.0(3) 0_555 9_1 5_555 55_5 yes
C(6) Fe C(12) C(11) 71.7(4) 0_555 9_1 5_555 55_5 yes
C(6) Fe C(12) C(13) -170.4(4) 0_555 9_1 5_555 55_5 yes
C(6) Fe C(13) C(12) 36(1) 0_555 9_1 5_555 55_5 yes
C(6) Fe C(13) C(14) 155.7(10) 0_555 9_1 5_555 55_5 yes
C(6) Fe C(14) C(10) -48.9(6) 0_555 9_1 5_555 55_5 yes
C(6) Fe C(14) C(13) -169.2(4) 0_555 9_1 5_555 55_5 yes
C(6) C(5) Fe C(7) -37.7(3) 0_555 9_1 5_555 55_5 yes
C(6) C(5) Fe C(8) -81.2(3) 0_555 9_1 5_555 55_5 yes
C(6) C(5) Fe C(9) -118.6(4) 0_555 9_1 5_555 55_5 yes
C(6) C(5) Fe C(10) 114.2(4) 0_555 9_1 5_555 55_5 yes
C(6) C(5) Fe C(11) 75.2(4) 0_555 9_1 5_555 55_5 yes
C(6) C(5) Fe C(12) 50.4(10) 0_555 9_1 5_555 55_5 yes
C(6) C(5) Fe C(13) -173.0(5) 0_555 9_1 5_555 55_5 yes
C(6) C(5) Fe C(14) 156.0(3) 0_555 9_1 5_555 55_5 yes
C(6) C(5) C(9) C(8) 1.3(5) 0_555 9_1 5_555 55_5 yes
C(6) C(7) Fe C(8) 120.3(4) 0_555 9_1 5_555 55_5 yes
C(6) C(7) Fe C(9) 82.6(3) 0_555 9_1 5_555 55_5 yes
C(6) C(7) Fe C(10) -45.9(6) 0_555 9_1 5_555 55_5 yes
C(6) C(7) Fe C(11) -83.6(3) 0_555 9_1 5_555 55_5 yes
C(6) C(7) Fe C(12) -127.3(3) 0_555 9_1 5_555 55_5 yes
C(6) C(7) Fe C(13) -168.5(3) 0_555 9_1 5_555 55_5 yes
C(6) C(7) Fe C(14) 156.0(8) 0_555 9_1 5_555 55_5 yes
C(6) C(7) C(8) C(9) 0.2(6) 0_555 9_1 5_555 55_5 yes
C(7) Fe C(5) C(9) 80.9(3) 0_555 9_1 5_555 55_5 yes
C(7) Fe C(8) C(9) -119.3(4) 0_555 9_1 5_555 55_5 yes
C(7) Fe C(9) C(8) 37.5(3) 0_555 9_1 5_555 55_5 yes
C(7) Fe C(10) C(11) -54.6(6) 0_555 9_1 5_555 55_5 yes
C(7) Fe C(10) C(14) -172.1(4) 0_555 9_1 5_555 55_5 yes
C(7) Fe C(11) C(10) 154.4(3) 0_555 9_1 5_555 55_5 yes
C(7) Fe C(11) C(12) -85.8(4) 0_555 9_1 5_555 55_5 yes
C(7) Fe C(12) C(11) 113.7(4) 0_555 9_1 5_555 55_5 yes
C(7) Fe C(12) C(13) -128.3(4) 0_555 9_1 5_555 55_5 yes
C(7) Fe C(13) C(12) 73.3(5) 0_555 9_1 5_555 55_5 yes
C(7) Fe C(13) C(14) -167.5(4) 0_555 9_1 5_555 55_5 yes
C(7) Fe C(14) C(10) 164.7(8) 0_555 9_1 5_555 55_5 yes
C(7) Fe C(14) C(13) 44(1) 0_555 9_1 5_555 55_5 yes
C(7) C(6) Fe C(8) -37.0(3) 0_555 9_1 5_555 55_5 yes
C(7) C(6) Fe C(9) -80.7(3) 0_555 9_1 5_555 55_5 yes
C(7) C(6) Fe C(10) 158.3(3) 0_555 9_1 5_555 55_5 yes
C(7) C(6) Fe C(11) 115.3(4) 0_555 9_1 5_555 55_5 yes
C(7) C(6) Fe C(12) 74.6(4) 0_555 9_1 5_555 55_5 yes
C(7) C(6) Fe C(13) 44(1) 0_555 9_1 5_555 55_5 yes
C(7) C(6) Fe C(14) -168.4(5) 0_555 9_1 5_555 55_5 yes
C(7) C(6) C(5) C(9) -1.2(5) 0_555 9_1 5_555 55_5 yes
C(7) C(8) Fe C(9) 119.3(4) 0_555 9_1 5_555 55_5 yes
C(7) C(8) Fe C(10) 155.7(7) 0_555 9_1 5_555 55_5 yes
C(7) C(8) Fe C(11) -52.4(6) 0_555 9_1 5_555 55_5 yes
C(7) C(8) Fe C(12) -86.8(3) 0_555 9_1 5_555 55_5 yes
C(7) C(8) Fe C(13) -129.6(3) 0_555 9_1 5_555 55_5 yes
C(7) C(8) Fe C(14) -169.9(3) 0_555 9_1 5_555 55_5 yes
C(8) Fe C(5) C(9) 37.4(3) 0_555 9_1 5_555 55_5 yes
C(8) Fe C(10) C(11) 161.3(7) 0_555 9_1 5_555 55_5 yes
C(8) Fe C(10) C(14) 43.8(9) 0_555 9_1 5_555 55_5 yes
C(8) Fe C(11) C(10) -168.9(4) 0_555 9_1 5_555 55_5 yes
C(8) Fe C(11) C(12) -49.2(6) 0_555 9_1 5_555 55_5 yes
C(8) Fe C(12) C(11) 157.4(3) 0_555 9_1 5_555 55_5 yes
C(8) Fe C(12) C(13) -84.6(5) 0_555 9_1 5_555 55_5 yes
C(8) Fe C(13) C(12) 113.8(4) 0_555 9_1 5_555 55_5 yes
C(8) Fe C(13) C(14) -127.0(4) 0_555 9_1 5_555 55_5 yes
C(8) Fe C(14) C(10) -166.6(4) 0_555 9_1 5_555 55_5 yes
C(8) Fe C(14) C(13) 73.1(4) 0_555 9_1 5_555 55_5 yes
C(8) C(7) Fe C(9) -37.7(3) 0_555 9_1 5_555 55_5 yes
C(8) C(7) Fe C(10) -166.2(5) 0_555 9_1 5_555 55_5 yes
C(8) C(7) Fe C(11) 156.1(3) 0_555 9_1 5_555 55_5 yes
C(8) C(7) Fe C(12) 112.5(3) 0_555 9_1 5_555 55_5 yes
C(8) C(7) Fe C(13) 71.3(4) 0_555 9_1 5_555 55_5 yes
C(8) C(7) Fe C(14) 35.7(10) 0_555 9_1 5_555 55_5 yes
C(8) C(9) Fe C(10) -168.8(3) 0_555 9_1 5_555 55_5 yes
C(8) C(9) Fe C(11) 166.0(7) 0_555 9_1 5_555 55_5 yes
C(8) C(9) Fe C(12) -55.0(6) 0_555 9_1 5_555 55_5 yes
C(8) C(9) Fe C(13) -87.1(4) 0_555 9_1 5_555 55_5 yes
C(8) C(9) Fe C(14) -128.7(3) 0_555 9_1 5_555 55_5 yes
C(9) Fe C(10) C(11) -170.1(3) 0_555 9_1 5_555 55_5 yes
C(9) Fe C(10) C(14) 72.5(4) 0_555 9_1 5_555 55_5 yes
C(9) Fe C(11) C(10) 32.1(9) 0_555 9_1 5_555 55_5 yes
C(9) Fe C(11) C(12) 151.8(7) 0_555 9_1 5_555 55_5 yes
C(9) Fe C(12) C(11) -164.7(4) 0_555 9_1 5_555 55_5 yes
C(9) Fe C(12) C(13) -46.7(7) 0_555 9_1 5_555 55_5 yes
C(9) Fe C(13) C(12) 157.3(4) 0_555 9_1 5_555 55_5 yes
C(9) Fe C(13) C(14) -83.5(4) 0_555 9_1 5_555 55_5 yes
C(9) Fe C(14) C(10) -126.5(4) 0_555 9_1 5_555 55_5 yes
C(9) Fe C(14) C(13) 113.2(4) 0_555 9_1 5_555 55_5 yes
C(9) C(5) Fe C(10) -127.2(3) 0_555 9_1 5_555 55_5 yes
C(9) C(5) Fe C(11) -166.2(3) 0_555 9_1 5_555 55_5 yes
C(9) C(5) Fe C(12) 169.1(8) 0_555 9_1 5_555 55_5 yes
C(9) C(5) Fe C(13) -54.3(6) 0_555 9_1 5_555 55_5 yes
C(9) C(5) Fe C(14) -85.4(3) 0_555 9_1 5_555 55_5 yes
C(9) C(8) Fe C(10) 36.4(9) 0_555 9_1 5_555 55_5 yes
C(9) C(8) Fe C(11) -171.7(4) 0_555 9_1 5_555 55_5 yes
C(9) C(8) Fe C(12) 153.8(3) 0_555 9_1 5_555 55_5 yes
C(9) C(8) Fe C(13) 111.0(3) 0_555 9_1 5_555 55_5 yes
C(9) C(8) Fe C(14) 70.8(4) 0_555 9_1 5_555 55_5 yes
C(10) Fe C(11) C(12) 119.7(5) 0_555 9_1 5_555 55_5 yes
C(10) Fe C(12) C(11) -37.2(4) 0_555 9_1 5_555 55_5 yes
C(10) Fe C(12) C(13) 80.7(5) 0_555 9_1 5_555 55_5 yes
C(10) Fe C(13) C(12) -82.2(5) 0_555 9_1 5_555 55_5 yes
C(10) Fe C(13) C(14) 37.0(4) 0_555 9_1 5_555 55_5 yes
C(10) Fe C(14) C(13) -120.3(5) 0_555 9_1 5_555 55_5 yes
C(10) C(11) Fe C(12) -119.7(5) 0_555 9_1 5_555 55_5 yes
C(10) C(11) Fe C(13) -81.6(4) 0_555 9_1 5_555 55_5 yes
C(10) C(11) Fe C(14) -38.4(4) 0_555 9_1 5_555 55_5 yes
C(10) C(11) C(12) C(13) -1.0(7) 0_555 9_1 5_555 55_5 yes
C(10) C(14) Fe C(11) 38.5(4) 0_555 9_1 5_555 55_5 yes
C(10) C(14) Fe C(12) 82.6(4) 0_555 9_1 5_555 55_5 yes
C(10) C(14) Fe C(13) 120.3(5) 0_555 9_1 5_555 55_5 yes
C(10) C(14) C(13) C(12) 0.0(7) 0_555 9_1 5_555 55_5 yes
C(11) Fe C(10) C(14) -117.5(5) 0_555 9_1 5_555 55_5 yes
C(11) Fe C(12) C(13) 117.9(6) 0_555 9_1 5_555 55_5 yes
C(11) Fe C(13) C(12) -38.4(4) 0_555 9_1 5_555 55_5 yes
C(11) Fe C(13) C(14) 80.8(4) 0_555 9_1 5_555 55_5 yes
C(11) Fe C(14) C(13) -81.8(4) 0_555 9_1 5_555 55_5 yes
C(11) C(10) Fe C(12) 37.4(4) 0_555 9_1 5_555 55_5 yes
C(11) C(10) Fe C(13) 80.9(4) 0_555 9_1 5_555 55_5 yes
C(11) C(10) Fe C(14) 117.5(5) 0_555 9_1 5_555 55_5 yes
C(11) C(10) C(14) C(13) -0.6(6) 0_555 9_1 5_555 55_5 yes
C(11) C(12) Fe C(13) -117.9(6) 0_555 9_1 5_555 55_5 yes
C(11) C(12) Fe C(14) -80.8(4) 0_555 9_1 5_555 55_5 yes
C(11) C(12) C(13) C(14) 0.6(7) 0_555 9_1 5_555 55_5 yes
C(12) Fe C(10) C(14) -80.1(4) 0_555 9_1 5_555 55_5 yes
C(12) Fe C(13) C(14) 119.2(6) 0_555 9_1 5_555 55_5 yes
C(12) Fe C(14) C(13) -37.7(4) 0_555 9_1 5_555 55_5 yes
C(12) C(11) Fe C(13) 38.1(4) 0_555 9_1 5_555 55_5 yes
C(12) C(11) Fe C(14) 81.3(4) 0_555 9_1 5_555 55_5 yes
C(12) C(11) C(10) C(14) 0.9(6) 0_555 9_1 5_555 55_5 yes
C(12) C(13) Fe C(14) -119.2(6) 0_555 9_1 5_555 55_5 yes
C(13) Fe C(10) C(14) -36.6(4) 0_555 9_1 5_555 55_5 yes
C(13) C(12) Fe C(14) 37.2(4) 0_555 9_1 5_555 55_5 yes
C(13) C(12) Fe C(14) 37.2(4) 0_555 9_1 5_555 55_5 yes
